data_7213385
loop_
_publ_author_name
'Besenyei, G\'abor'
'P\'ark\'anyi, L\'aszl\'o'
'Foch, Isabella'
'Sim\'andi, L\'aszl\'o I.'
'K\'alm\'an, Alajos'

_publ_section_title
;
 Crystallographic characterisation of arenesulfonyl azides. Structural and
 kinetic effects induced by ortho- and para-substituents
;
_journal_issue 9
_journal_name_full 'Journal of the Chemical Society, Perkin Transactions 2'
_journal_page_first 1798
_journal_paper_doi 10.1039/b004337k
_journal_year 2000
_chemical_formula_sum 'C6 H4 N4 O4 S'
_chemical_formula_weight 228.19
_chemical_name_systematic
;                                                                               
 4-nitrobenzenesulfonyl azide                                                 
;
_space_group_IT_number 33
_symmetry_cell_setting orthorhombic
_symmetry_space_group_name_Hall 'P 2c -2n'
_symmetry_space_group_name_H-M 'P n a 21'
_atom_sites_solution_hydrogens geom
_atom_sites_solution_primary direct
_atom_sites_solution_secondary difmap
_audit_creation_method SHELXL-97
_cell_angle_alpha 90.00
_cell_angle_beta 90.00
_cell_angle_gamma 90.00
_cell_formula_units_Z 8
_cell_length_a 16.318(1)
_cell_length_b 10.782(1)
_cell_length_c 10.295(1)
_cell_measurement_reflns_used 25
_cell_measurement_temperature 293(2)
_cell_measurement_theta_max 16.90
_cell_measurement_theta_min 15.95
_cell_volume 1811.3(3)
_computing_cell_refinement 'CAD4 Express'
_computing_data_collection 'CAD4 Express'
_computing_data_reduction 'XCAD4 (Harms 1996)'
_computing_structure_refinement 'SHELXL-97 (Sheldrick, 1997)'
_computing_structure_solution 'SHELXS-97 (Sheldrick, 1997)'
_diffrn_ambient_temperature 293(2)
_diffrn_measured_fraction_theta_full 0.996
_diffrn_measured_fraction_theta_max 0.996
_diffrn_measurement_device_type 'Enraf-Nonius CAD4'
_diffrn_measurement_method \w--2\q
_diffrn_radiation_monochromator graphite
_diffrn_radiation_source 'fine-focus sealed tube'
_diffrn_radiation_type 'MO k\a'
_diffrn_radiation_wavelength 0.710730
_diffrn_reflns_av_R_equivalents 0.0040
_diffrn_reflns_av_sigmaI/netI 0.0218
_diffrn_reflns_limit_h_max 26
_diffrn_reflns_limit_h_min -26
_diffrn_reflns_limit_k_max 17
_diffrn_reflns_limit_k_min -17
_diffrn_reflns_limit_l_max 16
_diffrn_reflns_limit_l_min -16
_diffrn_reflns_number 8512
_diffrn_reflns_theta_full 34.98
_diffrn_reflns_theta_max 34.98
_diffrn_reflns_theta_min 2.26
_diffrn_standards_decay_% 4
_diffrn_standards_interval_time 60
_diffrn_standards_number 3
_exptl_absorpt_coefficient_mu 0.359
_exptl_absorpt_correction_T_max 0.9854
_exptl_absorpt_correction_T_min 1.0000
_exptl_absorpt_correction_type psi-scan
_exptl_crystal_colour colourless
_exptl_crystal_density_diffrn 1.674
_exptl_crystal_density_method 'not measured'
_exptl_crystal_description prism
_exptl_crystal_F_000 928
_exptl_crystal_size_max 0.50
_exptl_crystal_size_mid 0.40
_exptl_crystal_size_min 0.25
_refine_diff_density_max 0.297
_refine_diff_density_min -0.191
_refine_diff_density_rms 0.043
_refine_ls_abs_structure_details 'Flack H D (1983), Acta Cryst. A39, 876-881'
_refine_ls_abs_structure_Flack -0.05(4)
_refine_ls_extinction_method none
_refine_ls_goodness_of_fit_ref 0.919
_refine_ls_hydrogen_treatment riding
_refine_ls_matrix_type full
_refine_ls_number_parameters 271
_refine_ls_number_reflns 7933
_refine_ls_number_restraints 1
_refine_ls_restrained_S_all 0.919
_refine_ls_R_factor_all 0.0579
_refine_ls_R_factor_gt 0.0338
_refine_ls_shift/su_max 0.002
_refine_ls_shift/su_mean 0.000
_refine_ls_structure_factor_coef Fsqd
_refine_ls_weighting_details 'calc w=1/[\s^2^(Fo^2^)+(0.0607P)^2^+0.0000P] where P=(Fo^2^+2Fc^2^)/3'
_refine_ls_weighting_scheme calc
_refine_ls_wR_factor_gt 0.0845
_refine_ls_wR_factor_ref 0.0911
_reflns_number_gt 5584
_reflns_number_total 7933
_reflns_threshold_expression >2sigma(I)
_cod_data_source_file b004337ksup1.cif
_cod_data_source_block azid4nit
_cod_original_sg_symbol_H-M Pna21
_cod_database_code 7213385

loop_
_symmetry_equiv_pos_as_xyz
'x, y, z'
'-x, -y, z+1/2'
'x+1/2, -y+1/2, z'
'-x+1/2, y+1/2, z+1/2'

loop_
_atom_site_label
_atom_site_type_symbol
_atom_site_fract_x
_atom_site_fract_y
_atom_site_fract_z
_atom_site_U_iso_or_equiv
_atom_site_adp_type
_atom_site_occupancy
_atom_site_symmetry_multiplicity
_atom_site_calc_flag
_atom_site_refinement_flags
S1 S 0.862488(19) 0.64651(3) 0.96869(3) 0.04115(7) Uani 1 1 d .
O1 O 0.80162(6) 0.73632(10) 0.93517(10) 0.0520(2) Uani 1 1 d .
O2 O 0.84413(7) 0.51758(10) 0.97216(14) 0.0626(3) Uani 1 1 d .
O3 O 1.03598(12) 0.71572(18) 1.54246(14) 0.0932(5) Uani 1 1 d .
O4 O 1.03367(12) 0.90532(17) 1.48244(17) 0.0964(5) Uani 1 1 d .
N1 N 0.94027(9) 0.65443(12) 0.86233(13) 0.0509(3) Uani 1 1 d .
N2 N 0.95474(7) 0.76320(12) 0.82503(11) 0.0484(3) Uani 1 1 d .
N3 N 0.97224(11) 0.85458(15) 0.78623(18) 0.0701(4) Uani 1 1 d .
N4 N 1.01877(8) 0.79685(16) 1.46588(14) 0.0639(4) Uani 1 1 d .
C1 C 0.90699(7) 0.69086(11) 1.11734(11) 0.0372(2) Uani 1 1 d .
C2 C 0.94541(10) 0.60143(13) 1.19254(14) 0.0508(3) Uani 1 1 d .
H2 H 0.9470 0.5191 1.1656 0.066 Uiso 1 1 calc R
C3 C 0.98136(11) 0.63685(14) 1.30837(16) 0.0554(4) Uani 1 1 d .
H3 H 1.0072 0.5790 1.3614 0.072 Uiso 1 1 calc R
C4 C 0.97786(8) 0.76003(14) 1.34301(12) 0.0455(3) Uani 1 1 d .
C5 C 0.94033(9) 0.84976(13) 1.27012(14) 0.0478(3) Uani 1 1 d .
H5 H 0.9396 0.9320 1.2973 0.062 Uiso 1 1 calc R
C6 C 0.90338(9) 0.81449(11) 1.15452(13) 0.0436(3) Uani 1 1 d .
H6 H 0.8767 0.8726 1.1029 0.057 Uiso 1 1 calc R
S1' S 1.30196(2) 0.86683(3) 1.56461(3) 0.04739(8) Uani 1 1 d .
O1' O 1.33454(7) 0.74754(10) 1.59450(11) 0.0549(2) Uani 1 1 d .
O2' O 1.35168(9) 0.97478(12) 1.56993(15) 0.0761(4) Uani 1 1 d .
O3' O 1.13788(11) 0.94153(16) 0.98441(15) 0.0886(5) Uani 1 1 d .
O4' O 1.09397(9) 0.75749(17) 1.02717(14) 0.0850(5) Uani 1 1 d .
N1' N 1.22435(12) 0.89903(16) 1.66849(14) 0.0687(4) Uani 1 1 d .
N2' N 1.18952(10) 0.80159(17) 1.70753(12) 0.0622(4) Uani 1 1 d .
N3' N 1.15553(10) 0.7221(2) 1.75075(19) 0.0805(5) Uani 1 1 d .
N4' N 1.13164(8) 0.85103(14) 1.05433(14) 0.0581(3) Uani 1 1 d .
C1' C 1.25273(8) 0.85982(10) 1.41225(12) 0.0381(2) Uani 1 1 d .
C2' C 1.23931(10) 0.97037(12) 1.34722(13) 0.0494(3) Uani 1 1 d .
H2' H 1.2563 1.0453 1.3830 0.064 Uiso 1 1 calc R
C3' C 1.20012(10) 0.96746(13) 1.22779(14) 0.0507(3) Uani 1 1 d .
H3' H 1.1911 1.0399 1.1809 0.066 Uiso 1 1 calc R
C4' C 1.17496(8) 0.85423(13) 1.18062(13) 0.0430(3) Uani 1 1 d .
C5' C 1.18771(9) 0.74276(13) 1.24491(13) 0.0451(3) Uani 1 1 d .
H5' H 1.1696 0.6681 1.2099 0.059 Uiso 1 1 calc R
C6' C 1.22822(8) 0.74645(11) 1.36254(12) 0.0418(2) Uani 1 1 d .
H6' H 1.2389 0.6736 1.4079 0.054 Uiso 1 1 calc R

loop_
_atom_site_aniso_label
_atom_site_aniso_U_11
_atom_site_aniso_U_22
_atom_site_aniso_U_33
_atom_site_aniso_U_23
_atom_site_aniso_U_13
_atom_site_aniso_U_12
S1 0.04418(14) 0.03974(13) 0.03955(13) -0.00526(12) -0.00809(12) -0.00242(11)
O1 0.0460(5) 0.0610(6) 0.0491(5) -0.0019(4) -0.0136(4) 0.0060(4)
O2 0.0784(7) 0.0436(5) 0.0659(7) -0.0061(5) -0.0137(6) -0.0167(5)
O3 0.1102(12) 0.1170(13) 0.0524(7) -0.0125(8) -0.0369(7) 0.0286(10)
O4 0.1132(12) 0.1071(12) 0.0690(9) -0.0246(9) -0.0291(9) -0.0290(10)
N1 0.0589(7) 0.0507(6) 0.0431(6) -0.0096(5) 0.0017(5) 0.0045(5)
N2 0.0464(6) 0.0588(7) 0.0401(5) -0.0081(5) -0.0036(5) -0.0027(5)
N3 0.0751(10) 0.0700(10) 0.0652(10) 0.0037(7) 0.0030(8) -0.0164(7)
N4 0.0515(6) 0.0994(11) 0.0410(6) -0.0180(7) -0.0119(6) 0.0072(7)
C1 0.0395(5) 0.0357(5) 0.0365(5) -0.0023(4) -0.0036(4) -0.0004(4)
C2 0.0659(9) 0.0398(6) 0.0468(7) -0.0006(5) -0.0105(6) 0.0090(6)
C3 0.0661(9) 0.0564(8) 0.0437(7) 0.0040(6) -0.0134(6) 0.0138(7)
C4 0.0397(5) 0.0608(8) 0.0360(5) -0.0064(5) -0.0050(4) 0.0036(5)
C5 0.0542(7) 0.0437(6) 0.0455(6) -0.0100(5) -0.0065(6) 0.0011(5)
C6 0.0519(7) 0.0366(5) 0.0423(6) -0.0030(5) -0.0083(5) 0.0051(5)
S1' 0.0626(2) 0.04285(14) 0.03672(13) -0.00032(13) -0.00898(14) 0.00040(13)
O1' 0.0629(6) 0.0539(5) 0.0481(5) 0.0069(4) -0.0107(4) 0.0100(5)
O2' 0.1024(10) 0.0591(7) 0.0669(8) -0.0026(6) -0.0233(8) -0.0250(7)
O3' 0.1057(11) 0.1022(11) 0.0580(8) 0.0214(8) -0.0280(7) 0.0147(9)
O4' 0.0780(9) 0.1190(12) 0.0580(8) 0.0003(7) -0.0249(7) -0.0258(9)
N1' 0.0963(11) 0.0694(9) 0.0406(6) -0.0056(6) 0.0032(7) 0.0245(9)
N2' 0.0567(7) 0.0956(12) 0.0342(5) 0.0036(7) -0.0068(5) 0.0155(8)
N3' 0.0565(8) 0.1271(17) 0.0579(9) 0.0099(10) -0.0070(7) 0.0015(10)
N4' 0.0463(6) 0.0871(10) 0.0407(6) 0.0026(6) -0.0072(5) 0.0101(6)
C1' 0.0499(6) 0.0322(5) 0.0323(5) 0.0026(4) 0.0003(4) 0.0011(4)
C2' 0.0740(9) 0.0302(5) 0.0441(6) 0.0029(4) -0.0047(6) 0.0024(5)
C3' 0.0662(9) 0.0430(6) 0.0430(6) 0.0110(5) -0.0019(6) 0.0105(6)
C4' 0.0394(6) 0.0562(7) 0.0336(5) 0.0026(5) -0.0008(4) 0.0068(5)
C5' 0.0500(6) 0.0434(6) 0.0421(6) -0.0029(5) -0.0032(5) -0.0037(5)
C6' 0.0535(6) 0.0316(5) 0.0402(5) 0.0042(4) -0.0044(5) -0.0019(5)

loop_
_atom_type_symbol
_atom_type_description
_atom_type_scat_dispersion_real
_atom_type_scat_dispersion_imag
_atom_type_scat_source
C C 0.0033 0.0016 'International Tables Vol C Tables 4.2.6.8 and 6.1.1.4'
H H 0.0000 0.0000 'International Tables Vol C Tables 4.2.6.8 and 6.1.1.4'
N N 0.0061 0.0033 'International Tables Vol C Tables 4.2.6.8 and 6.1.1.4'
O O 0.0106 0.0060 'International Tables Vol C Tables 4.2.6.8 and 6.1.1.4'
S S 0.1246 0.1234 'International Tables Vol C Tables 4.2.6.8 and 6.1.1.4'

loop_
_geom_angle_atom_site_label_1
_geom_angle_atom_site_label_2
_geom_angle_atom_site_label_3
_geom_angle
O2 S1 O1 121.45(7)
O2 S1 N1 103.02(7)
O1 S1 N1 109.48(7)
O2 S1 C1 109.30(7)
O1 S1 C1 108.21(6)
N1 S1 C1 103.97(6)
N2 N1 S1 112.89(10)
N3 N2 N1 174.31(17)
O4 N4 O3 124.17(15)
O4 N4 C4 118.06(16)
O3 N4 C4 117.77(16)
C2 C1 C6 122.21(12)
C2 C1 S1 118.89(10)
C6 C1 S1 118.89(9)
C3 C2 C1 118.77(13)
C4 C3 C2 118.19(13)
C5 C4 C3 123.95(12)
C5 C4 N4 118.63(14)
C3 C4 N4 117.41(14)
C4 C5 C6 118.09(12)
C1 C6 C5 118.77(12)
O2' S1' O1' 121.21(9)
O2' S1' N1' 103.58(9)
O1' S1' N1' 109.12(8)
O2' S1' C1' 109.25(7)
O1' S1' C1' 108.86(6)
N1' S1' C1' 103.29(8)
N2' N1' S1' 111.57(13)
N3' N2' N1' 173.5(2)
O4' N4' O3' 124.92(15)
O4' N4' C4' 117.62(14)
O3' N4' C4' 117.44(14)
C2' C1' C6' 122.40(12)
C2' C1' S1' 117.72(9)
C6' C1' S1' 119.88(9)
C1' C2' C3' 118.84(12)
C4' C3' C2' 118.07(12)
C3' C4' C5' 123.72(13)
C3' C4' N4' 118.23(13)
C5' C4' N4' 118.05(13)
C6' C5' C4' 117.73(12)
C5' C6' C1' 119.22(12)

loop_
_geom_bond_atom_site_label_1
_geom_bond_atom_site_label_2
_geom_bond_distance
S1 O2 1.4225(11)
S1 O1 1.4294(10)
S1 N1 1.6784(14)
S1 C1 1.7601(12)
O3 N4 1.211(2)
O4 N4 1.207(2)
N1 N2 1.2564(19)
N2 N3 1.101(2)
N4 C4 1.4844(18)
C1 C2 1.3864(18)
C1 C6 1.3882(16)
C2 C3 1.383(2)
C3 C4 1.376(2)
C4 C5 1.369(2)
C5 C6 1.3873(19)
S1' O2' 1.4199(12)
S1' O1' 1.4253(11)
S1' N1' 1.6935(17)
S1' C1' 1.7638(13)
O3' N4' 1.217(2)
O4' N4' 1.214(2)
N1' N2' 1.260(3)
N2' N3' 1.114(3)
N4' C4' 1.4803(18)
C1' C2' 1.3846(16)
C1' C6' 1.3843(17)
C2' C3' 1.386(2)
C3' C4' 1.377(2)
C4' C5' 1.388(2)
C5' C6' 1.3803(18)

loop_
_geom_torsion_atom_site_label_1
_geom_torsion_atom_site_label_2
_geom_torsion_atom_site_label_3
_geom_torsion_atom_site_label_4
_geom_torsion
O2 S1 N1 N2 166.24(11)
O1 S1 N1 N2 35.70(13)
C1 S1 N1 N2 -79.74(12)
S1 N1 N2 N3 -179(100)
O2 S1 C1 C2 23.45(14)
O1 S1 C1 C2 157.65(12)
N1 S1 C1 C2 -86.02(13)
O2 S1 C1 C6 -157.40(11)
O1 S1 C1 C6 -23.20(12)
N1 S1 C1 C6 93.14(11)
C6 C1 C2 C3 -0.1(2)
S1 C1 C2 C3 179.07(13)
C1 C2 C3 C4 -0.6(3)
C2 C3 C4 C5 0.5(3)
C2 C3 C4 N4 -178.35(15)
O4 N4 C4 C5 -16.5(2)
O3 N4 C4 C5 164.42(17)
O4 N4 C4 C3 162.48(17)
O3 N4 C4 C3 -16.6(2)
C3 C4 C5 C6 0.2(2)
N4 C4 C5 C6 179.04(14)
C2 C1 C6 C5 0.8(2)
S1 C1 C6 C5 -178.37(11)
C4 C5 C6 C1 -0.8(2)
O2' S1' N1' N2' -158.74(12)
O1' S1' N1' N2' -28.34(15)
C1' S1' N1' N2' 87.34(13)
S1' N1' N2' N3' 165.2(15)
O2' S1' C1' C2' -26.17(14)
O1' S1' C1' C2' -160.55(12)
N1' S1' C1' C2' 83.58(13)
O2' S1' C1' C6' 154.53(12)
O1' S1' C1' C6' 20.16(14)
N1' S1' C1' C6' -95.72(13)
C6' C1' C2' C3' -0.2(2)
S1' C1' C2' C3' -179.47(12)
C1' C2' C3' C4' 1.2(2)
C2' C3' C4' C5' -1.0(2)
C2' C3' C4' N4' 178.82(13)
O4' N4' C4' C3' -163.88(16)
O3' N4' C4' C3' 17.6(2)
O4' N4' C4' C5' 16.0(2)
O3' N4' C4' C5' -162.59(15)
C3' C4' C5' C6' -0.2(2)
N4' C4' C5' C6' 179.93(12)
C4' C5' C6' C1' 1.3(2)
C2' C1' C6' C5' -1.1(2)
S1' C1' C6' C5' 178.19(11)
